data_7201340
loop_
_publ_author_name
'Beves, Jonathon E.'
'Constable, Edwin C.'
'Decurtins, Silvio'
'Dunphy, Emma L.'
'Housecroft, Catherine E.'
'Keene, Tony D.'
'Neuburger, Markus'
'Schaffner, Silvia'
'Zampese, Jennifer A.'

_publ_section_title
;
 Structural diversity in the reactions of
 4&#x2032;-(pyridyl)-2,2&#x2032;:6&#x2032;,2&#x2033;-terpyridine
 ligands and
 bis{4&#x2032;-(4-pyridyl)-2,2&#x2032;:6&#x2032;,2&#x2033;-terpyridine}iron(II)
 with copper(II) salts
;
_journal_issue 11
_journal_name_full CrystEngComm
_journal_page_first 2406
_journal_paper_doi 10.1039/b909639f
_journal_volume 11
_journal_year 2009
_chemical_formula_moiety 'C20 H14 Cu N6 O6, H2 O'
_chemical_formula_sum 'C20 H16 Cu N6 O7'
_chemical_formula_weight 515.93
_space_group_IT_number 14
_symmetry_cell_setting monoclinic
_symmetry_space_group_name_Hall '-P 2ybc'
_symmetry_space_group_name_H-M 'P 1 21/c 1'
_atom_sites_solution_hydrogens geom
_atom_sites_solution_primary direct
_audit_creation_date 08-12-16
_audit_creation_method CRYSTALS_ver_12.86
_cell_angle_alpha 90
_cell_angle_beta 93.360(10)
_cell_angle_gamma 90
_cell_formula_units_Z 12
_cell_length_a 25.187(4)
_cell_length_b 10.8273(17)
_cell_length_c 21.822(3)
_cell_measurement_reflns_used 2787
_cell_measurement_temperature 123
_cell_measurement_theta_max 25
_cell_measurement_theta_min 4
_cell_volume 5940.8(16)
_computing_cell_refinement 'DENZO/SCALEPACK (Otwinowski & Minor, 1997)'
_computing_data_collection 'COLLECT (Nonius, 1997-2001).'
_computing_data_reduction 'DENZO/SCALEPACK (Otwinowski & Minor, 1997)'
_computing_molecular_graphics 'CAMERON (Watkin et al., 1996)'
_computing_publication_material 'CRYSTALS (Betteridge et al., 2003)'
_computing_structure_refinement 'CRYSTALS (Betteridge et al., 2003)'
_computing_structure_solution 'SIR92 (Altomare et al., 1994)'
_diffrn_ambient_temperature 123
_diffrn_measured_fraction_theta_full 0.999
_diffrn_measured_fraction_theta_max 0.989
_diffrn_measurement_device 'Nonius KappaCCD'
_diffrn_measurement_device_type Area
_diffrn_measurement_method '\f & \w scans'
_diffrn_radiation_monochromator graphite
_diffrn_radiation_type 'Mo K\a'
_diffrn_radiation_wavelength 0.71073
_diffrn_reflns_av_R_equivalents 0.072
_diffrn_reflns_limit_h_max 31
_diffrn_reflns_limit_h_min -31
_diffrn_reflns_limit_k_max 13
_diffrn_reflns_limit_k_min -13
_diffrn_reflns_limit_l_max 27
_diffrn_reflns_limit_l_min -27
_diffrn_reflns_number 112956
_diffrn_reflns_theta_full 26.035
_diffrn_reflns_theta_max 26.566
_diffrn_reflns_theta_min 1.870
_diffrn_standards_number 0
_exptl_absorpt_coefficient_mu 1.165
_exptl_absorpt_correction_T_max 0.93
_exptl_absorpt_correction_T_min 0.75
_exptl_absorpt_correction_type multi-scan
_exptl_absorpt_process_details 'DENZO/SCALEPACK (Otwinowski & Minor, 1997)'
_exptl_crystal_colour green
_exptl_crystal_density_diffrn 1.730
_exptl_crystal_density_method 'not measured'
_exptl_crystal_description needle
_exptl_crystal_F_000 3156
_exptl_crystal_size_max 0.35
_exptl_crystal_size_mid 0.25
_exptl_crystal_size_min 0.06
_refine_diff_density_max 1.00
_refine_diff_density_min -0.87
_refine_ls_extinction_method None
_refine_ls_goodness_of_fit_ref 1.0047
_refine_ls_hydrogen_treatment constr
_refine_ls_matrix_type full
_refine_ls_number_parameters 920
_refine_ls_number_reflns 8800
_refine_ls_number_restraints 1062
_refine_ls_R_factor_all 0.0987
_refine_ls_R_factor_gt 0.0760
_refine_ls_shift/su_max 0.002200
_refine_ls_structure_factor_coef F
_refine_ls_weighting_details
;
Method, part 1, Chebychev polynomial, (Watkin, 1994, Prince, 1982)
[weight] = 1.0/[A~0~*T~0~(x)+A~1~*T~1~(x) ... +A~n-1~]*T~n-1~(x)]
where A~i~ are the Chebychev coefficients listed below and x= Fcalc/Fmax
Method = Robust Weighting (Prince, 1982)
W = [weight] * [1-(deltaF/6*sigmaF)^2^]^2^
A~i~ are:
0.311 0.266 0.698E-01
;
_refine_ls_weighting_scheme calc
_refine_ls_wR_factor_all 0.1381
_refine_ls_wR_factor_gt 0.0819
_refine_ls_wR_factor_ref 0.0819
_reflns_limit_h_max 31
_reflns_limit_h_min -31
_reflns_limit_k_max 13
_reflns_limit_k_min 0
_reflns_limit_l_max 27
_reflns_limit_l_min 0
_reflns_number_gt 8800
_reflns_number_total 12277
_reflns_threshold_expression I>2.0\s(I)
_oxford_diffrn_Wilson_B_factor 0.99
_oxford_diffrn_Wilson_scale 1111.46
_oxford_refine_ls_r_factor_ref 0.0760
_oxford_refine_ls_scale 0.02944(6)
_oxford_reflns_number_all 12194
_oxford_reflns_threshold_expression_ref I>2.0\s(I)
_oxford_structure_analysis_title 'jb1029_123k_0ma in P2(1)/c'
_cod_data_source_file b909639f.txt
_cod_data_source_block jb1029_123k
_cod_depositor_comments
;
The following automatic conversions were performed:
'_symmetry_cell_setting' value 'Monoclinic' changed to 'monoclinic'
according to '/home/saulius/struct/CIF-dictionaries/cif_core.dic'
dictionary named 'cif_core.dic' version 2.4.1 from 2010-06-29.

Automatic conversion script
Id: cif_fix_enum 1527 2010-12-29 10:47:43Z saulius 
;
_cod_original_cell_volume 5940.8(15)
_cod_original_sg_symbol_H-M 'P 21/c '
_cod_original_formula_sum 'C20 H16 Cu1 N6 O7'
_cod_database_code 7201340

loop_
_symmetry_equiv_pos_as_xyz
x,y,z
-x,-y,-z
-x,y+1/2,-z+1/2
x,-y+1/2,z+1/2

loop_
_atom_site_label
_atom_site_type_symbol
_atom_site_fract_x
_atom_site_fract_y
_atom_site_fract_z
_atom_site_U_iso_or_equiv
_atom_site_occupancy
_atom_site_adp_type
_atom_site_refinement_flags_posn
_atom_site_refinement_flags_adp
_atom_site_refinement_flags_occupancy
_atom_site_disorder_assembly
_atom_site_disorder_group
_oxford_atom_site_special_shape
_atom_site_attached_hydrogens
Cu1 Cu 0.07915(3) 0.28340(7) 0.34197(3) 0.0108 1.0000 Uani . U . . . . .
Cu2 Cu 0.41757(3) 0.25404(8) 0.39811(3) 0.0128 1.0000 Uani . U . . . . .
Cu3 Cu 0.75311(3) 0.26987(8) 0.38055(4) 0.0129 1.0000 Uani . U . . . . .
N1 N 0.0075(2) 0.3637(5) 0.3579(2) 0.0133 1.0000 Uani . U . . . . .
N2 N 0.0771(2) 0.2571(5) 0.4282(2) 0.0111 1.0000 Uani . U . . . . .
N3 N 0.1499(2) 0.1938(5) 0.3581(2) 0.0113 1.0000 Uani . U . . . . .
N4 N 0.0773(2) 0.1980(5) 0.7522(2) 0.0108 1.0000 Uani . U . . . . .
N5 N 0.1082(2) 0.5392(5) 0.4100(2) 0.0141 1.0000 Uani . U . . . . .
N6 N 0.0567(2) -0.0142(5) 0.3578(3) 0.0156 1.0000 Uani . U . . . . .
N7 N 0.3423(2) 0.3168(5) 0.4109(2) 0.0133 1.0000 Uani . U . . . . .
N8 N 0.4168(2) 0.2380(5) 0.4860(2) 0.0124 1.0000 Uani . U . . . . .
N9 N 0.4929(2) 0.1867(5) 0.4177(2) 0.0145 1.0000 Uani . U . . . . .
N10 N 0.4181(2) 0.2312(6) 0.8074(2) 0.0182 1.0000 Uani . U . . . . .
N11 N 0.4453(2) 0.5553(6) 0.3836(3) 0.0199 1.0000 Uani . U . . . . .
N12 N 0.3891(2) -0.0277(6) 0.3474(3) 0.0194 1.0000 Uani . U . . . . .
N13 N 0.6795(2) 0.3403(6) 0.3914(2) 0.0142 1.0000 Uani . U . . . . .
N14 N 0.7536(2) 0.2684(5) 0.4688(2) 0.0119 1.0000 Uani . U . . . . .
N15 N 0.8286(2) 0.2026(6) 0.4008(2) 0.0156 1.0000 Uani . U . . . . .
N16 N 0.7519(2) 0.2361(6) 0.7907(2) 0.0156 1.0000 Uani . U . . . . .
N17 N 0.7745(2) 0.5708(5) 0.3539(3) 0.0181 1.0000 Uani . U . . . . .
N18 N 0.7313(2) -0.0168(6) 0.4157(3) 0.0172 1.0000 Uani . U . . . . .
C1 C -0.0267(3) 0.4189(6) 0.3177(3) 0.0148 1.0000 Uani . U . . . . .
C2 C -0.0746(3) 0.4672(6) 0.3345(3) 0.0158 1.0000 Uani . U . . . . .
C3 C -0.0872(3) 0.4635(6) 0.3958(3) 0.0166 1.0000 Uani . U . . . . .
C4 C -0.0512(3) 0.4086(6) 0.4380(3) 0.0145 1.0000 Uani . U . . . . .
C5 C -0.0043(3) 0.3581(6) 0.4181(3) 0.0125 1.0000 Uani . U . . . . .
C6 C 0.0353(2) 0.2958(6) 0.4591(3) 0.0113 1.0000 Uani . U . . . . .
C7 C 0.0334(3) 0.2777(6) 0.5216(3) 0.0117 1.0000 Uani . U . . . . .
C8 C 0.0768(3) 0.2222(6) 0.5545(3) 0.0090 1.0000 Uani . U . . . . .
C9 C 0.1206(3) 0.1845(6) 0.5219(3) 0.0137 1.0000 Uani . U . . . . .
C10 C 0.1190(3) 0.2040(6) 0.4599(3) 0.0117 1.0000 Uani . U . . . . .
C11 C 0.1611(3) 0.1659(6) 0.4182(3) 0.0110 1.0000 Uani . U . . . . .
C12 C 0.2077(3) 0.1065(6) 0.4377(3) 0.0127 1.0000 Uani . U . . . . .
C13 C 0.2450(3) 0.0760(6) 0.3962(3) 0.0152 1.0000 Uani . U . . . . .
C14 C 0.2327(3) 0.1045(6) 0.3345(3) 0.0148 1.0000 Uani . U . . . . .
C15 C 0.1859(3) 0.1610(6) 0.3176(3) 0.0137 1.0000 Uani . U . . . . .
C16 C 0.0761(3) 0.2087(6) 0.6229(3) 0.0085 1.0000 Uani . U . . . . .
C17 C 0.0337(3) 0.2509(6) 0.6553(3) 0.0127 1.0000 Uani . U . . . . .
C18 C 0.0352(2) 0.2463(6) 0.7190(3) 0.0118 1.0000 Uani . U . . . . .
C19 C 0.1175(3) 0.1524(6) 0.7216(3) 0.0119 1.0000 Uani . U . . . . .
C20 C 0.1188(3) 0.1577(6) 0.6577(3) 0.0114 1.0000 Uani . U . . . . .
C21 C 0.3061(3) 0.3645(6) 0.3694(3) 0.0165 1.0000 Uani . U . . . . .
C22 C 0.2564(3) 0.4077(7) 0.3853(3) 0.0179 1.0000 Uani . U . . . . .
C23 C 0.2442(3) 0.4034(7) 0.4457(3) 0.0197 1.0000 Uani . U . . . . .
C24 C 0.2808(3) 0.3575(6) 0.4896(3) 0.0160 1.0000 Uani . U . . . . .
C25 C 0.3292(3) 0.3140(6) 0.4702(3) 0.0129 1.0000 Uani . U . . . . .
C26 C 0.3723(3) 0.2665(6) 0.5145(3) 0.0117 1.0000 Uani . U . . . . .
C27 C 0.3698(3) 0.2564(6) 0.5773(3) 0.0142 1.0000 Uani . U . . . . .
C28 C 0.4165(3) 0.2230(6) 0.6127(3) 0.0140 1.0000 Uani . U . . . . .
C29 C 0.4619(3) 0.1940(6) 0.5821(3) 0.0150 1.0000 Uani . U . . . . .
C30 C 0.4606(3) 0.2004(6) 0.5185(3) 0.0124 1.0000 Uani . U . . . . .
C31 C 0.5051(3) 0.1705(6) 0.4788(3) 0.0137 1.0000 Uani . U . . . . .
C32 C 0.5524(3) 0.1218(7) 0.5012(3) 0.0177 1.0000 Uani . U . . . . .
C33 C 0.5909(3) 0.0934(7) 0.4601(3) 0.0203 1.0000 Uani . U . . . . .
C34 C 0.5792(3) 0.1115(7) 0.3980(3) 0.0192 1.0000 Uani . U . . . . .
C35 C 0.5296(3) 0.1576(6) 0.3787(3) 0.0171 1.0000 Uani . U . . . . .
C36 C 0.4172(3) 0.2203(6) 0.6781(3) 0.0132 1.0000 Uani . U . . . . .
C37 C 0.3781(3) 0.2867(7) 0.7097(3) 0.0161 1.0000 Uani . U . . . . .
C38 C 0.3790(3) 0.2902(7) 0.7741(3) 0.0156 1.0000 Uani . U . . . . .
C39 C 0.4539(3) 0.1644(7) 0.7795(3) 0.0169 1.0000 Uani . U . . . . .
C40 C 0.4546(3) 0.1587(7) 0.7162(3) 0.0160 1.0000 Uani . U . . . . .
C41 C 0.6440(3) 0.3847(6) 0.3483(3) 0.0158 1.0000 Uani . U . . . . .
C42 C 0.5960(3) 0.4369(6) 0.3623(3) 0.0163 1.0000 Uani . U . . . . .
C43 C 0.5840(3) 0.4449(6) 0.4238(3) 0.0174 1.0000 Uani . U . . . . .
C44 C 0.6202(3) 0.4017(6) 0.4695(3) 0.0133 1.0000 Uani . U . . . . .
C45 C 0.6672(3) 0.3505(6) 0.4518(3) 0.0110 1.0000 Uani . U . . . . .
C46 C 0.7095(3) 0.3032(6) 0.4955(3) 0.0110 1.0000 Uani . U . . . . .
C47 C 0.7076(3) 0.2977(6) 0.5588(3) 0.0132 1.0000 Uani . U . . . . .
C48 C 0.7533(2) 0.2595(6) 0.5947(3) 0.0091 1.0000 Uani . U . . . . .
C49 C 0.7986(3) 0.2244(6) 0.5655(3) 0.0119 1.0000 Uani . U . . . . .
C50 C 0.7972(3) 0.2307(6) 0.5018(3) 0.0131 1.0000 Uani . U . . . . .
C51 C 0.8399(3) 0.1897(6) 0.4626(3) 0.0128 1.0000 Uani . U . . . . .
C52 C 0.8879(3) 0.1414(6) 0.4862(3) 0.0125 1.0000 Uani . U . . . . .
C53 C 0.9259(3) 0.1044(6) 0.4450(3) 0.0156 1.0000 Uani . U . . . . .
C54 C 0.9144(3) 0.1189(6) 0.3826(3) 0.0165 1.0000 Uani . U . . . . .
C55 C 0.8652(3) 0.1666(6) 0.3626(3) 0.0162 1.0000 Uani . U . . . . .
C56 C 0.7520(2) 0.2515(5) 0.6630(3) 0.0083 1.0000 Uani . U . . . . .
C57 C 0.7137(3) 0.3115(6) 0.6948(3) 0.0134 1.0000 Uani . U . . . . .
C58 C 0.7142(3) 0.3020(7) 0.7577(3) 0.0146 1.0000 Uani . U . . . . .
C59 C 0.7884(3) 0.1759(6) 0.7598(3) 0.0142 1.0000 Uani . U . . . . .
C60 C 0.7902(3) 0.1828(6) 0.6970(3) 0.0128 1.0000 Uani . U . . . . .
O1 O 0.1214(2) 0.4862(5) 0.3604(2) 0.0202 1.0000 Uani . U . . . . .
O2 O 0.1276(2) 0.5023(5) 0.4607(2) 0.0241 1.0000 Uani . U . . . . .
O3 O 0.0766(2) 0.6274(5) 0.4072(2) 0.0293 1.0000 Uani . U . . . . .
O4 O 0.0402(2) 0.0679(5) 0.3199(2) 0.0208 1.0000 Uani . U . . . . .
O5 O 0.0925(2) -0.0878(5) 0.3450(3) 0.0352 1.0000 Uani . U . . . . .
O6 O 0.0374(2) -0.0196(5) 0.4093(2) 0.0266 1.0000 Uani . U . . . . .
O7 O 0.4515(2) 0.4652(5) 0.4185(2) 0.0244 1.0000 Uani . U . . . . .
O8 O 0.4039(3) 0.6189(9) 0.3844(3) 0.0711 1.0000 Uani . U . . . . .
O9 O 0.4800(2) 0.5849(5) 0.3474(2) 0.0252 1.0000 Uani . U . . . . .
O10 O 0.3773(2) 0.0451(5) 0.3896(2) 0.0198 1.0000 Uani . U . . . . .
O11 O 0.3535(2) -0.0701(6) 0.3125(3) 0.0372 1.0000 Uani . U . . . . .
O12 O 0.4364(2) -0.0527(6) 0.3411(3) 0.0393 1.0000 Uani . U . . . . .
O13 O 0.7831(2) 0.4849(5) 0.3918(2) 0.0250 1.0000 Uani . U . . . . .
O14 O 0.7307(3) 0.6216(8) 0.3512(4) 0.0647 1.0000 Uani . U . . . . .
O15 O 0.8100(3) 0.6057(6) 0.3217(3) 0.0432 1.0000 Uani . U . . . . .
O16 O 0.7194(2) 0.0518(5) 0.3705(2) 0.0293 1.0000 Uani . U . . . . .
O17 O 0.7640(3) -0.1015(7) 0.4111(3) 0.0531 1.0000 Uani . U . . . . .
O18 O 0.7101(2) -0.0005(6) 0.4643(2) 0.0335 1.0000 Uani . U . . . . .
O91 O 0.0902(2) 0.6834(6) 0.2703(2) 0.0276 1.0000 Uani . . . . . . .
O92 O 0.4199(2) 0.7183(5) 0.2506(2) 0.0288 1.0000 Uani . . . . . . .
O93 O 0.7471(2) 0.8657(6) 0.2705(2) 0.0330 1.0000 Uani . . . . . . .
H1 H 0.0986 0.6267 0.2937 0.0341 1.0000 Uiso R . . . . . .
H2 H 0.0904 0.7486 0.2894 0.0341 1.0000 Uiso R . . . . . .
H3 H 0.4359 0.6676 0.2726 0.0348 1.0000 Uiso R . . . . . .
H4 H 0.4204 0.7856 0.2678 0.0348 1.0000 Uiso R . . . . . .
H5 H 0.7438 0.7980 0.2878 0.0393 1.0000 Uiso R . . . . . .
H6 H 0.7402 0.9222 0.2945 0.0393 1.0000 Uiso R . . . . . .
H11 H -0.0173 0.4268 0.2763 0.0143 1.0000 Uiso R . . . . . .
H21 H -0.0990 0.5023 0.3045 0.0153 1.0000 Uiso R . . . . . .
H31 H -0.1199 0.4958 0.4082 0.0155 1.0000 Uiso R . . . . . .
H41 H -0.0579 0.4071 0.4804 0.0148 1.0000 Uiso R . . . . . .
H71 H 0.0027 0.3022 0.5418 0.0118 1.0000 Uiso R . . . . . .
H91 H 0.1507 0.1465 0.5423 0.0122 1.0000 Uiso R . . . . . .
H121 H 0.2137 0.0858 0.4798 0.0130 1.0000 Uiso R . . . . . .
H131 H 0.2778 0.0382 0.4089 0.0132 1.0000 Uiso R . . . . . .
H141 H 0.2566 0.0837 0.3041 0.0142 1.0000 Uiso R . . . . . .
H151 H 0.1779 0.1805 0.2757 0.0126 1.0000 Uiso R . . . . . .
H171 H 0.0034 0.2849 0.6332 0.0125 1.0000 Uiso R . . . . . .
H181 H 0.0061 0.2784 0.7398 0.0124 1.0000 Uiso R . . . . . .
H191 H 0.1463 0.1146 0.7444 0.0122 1.0000 Uiso R . . . . . .
H201 H 0.1487 0.1267 0.6380 0.0115 1.0000 Uiso R . . . . . .
H211 H 0.3147 0.3664 0.3276 0.0160 1.0000 Uiso R . . . . . .
H221 H 0.2322 0.4408 0.3545 0.0162 1.0000 Uiso R . . . . . .
H231 H 0.2102 0.4309 0.4565 0.0166 1.0000 Uiso R . . . . . .
H241 H 0.2734 0.3563 0.5318 0.0161 1.0000 Uiso R . . . . . .
H271 H 0.3373 0.2706 0.5963 0.0141 1.0000 Uiso R . . . . . .
H291 H 0.4935 0.1690 0.6047 0.0151 1.0000 Uiso R . . . . . .
H321 H 0.5587 0.1076 0.5440 0.0174 1.0000 Uiso R . . . . . .
H331 H 0.6245 0.0612 0.4741 0.0181 1.0000 Uiso R . . . . . .
H341 H 0.6047 0.0919 0.3691 0.0179 1.0000 Uiso R . . . . . .
H351 H 0.5219 0.1707 0.3361 0.0169 1.0000 Uiso R . . . . . .
H371 H 0.3504 0.3289 0.6870 0.0157 1.0000 Uiso R . . . . . .
H381 H 0.3524 0.3335 0.7945 0.0157 1.0000 Uiso R . . . . . .
H391 H 0.4798 0.1190 0.8036 0.0163 1.0000 Uiso R . . . . . .
H401 H 0.4816 0.1113 0.6986 0.0162 1.0000 Uiso R . . . . . .
H411 H 0.6526 0.3810 0.3065 0.0146 1.0000 Uiso R . . . . . .
H421 H 0.5714 0.4652 0.3308 0.0150 1.0000 Uiso R . . . . . .
H431 H 0.5512 0.4804 0.4343 0.0157 1.0000 Uiso R . . . . . .
H441 H 0.6131 0.4082 0.5117 0.0145 1.0000 Uiso R . . . . . .
H471 H 0.6759 0.3185 0.5779 0.0127 1.0000 Uiso R . . . . . .
H491 H 0.8294 0.1952 0.5882 0.0120 1.0000 Uiso R . . . . . .
H521 H 0.8947 0.1330 0.5293 0.0141 1.0000 Uiso R . . . . . .
H531 H 0.9592 0.0713 0.4595 0.0152 1.0000 Uiso R . . . . . .
H541 H 0.9396 0.0966 0.3538 0.0155 1.0000 Uiso R . . . . . .
H551 H 0.8570 0.1730 0.3197 0.0152 1.0000 Uiso R . . . . . .
H571 H 0.6876 0.3608 0.6732 0.0133 1.0000 Uiso R . . . . . .
H581 H 0.6874 0.3433 0.7787 0.0139 1.0000 Uiso R . . . . . .
H591 H 0.8143 0.1264 0.7817 0.0138 1.0000 Uiso R . . . . . .
H601 H 0.8180 0.1426 0.6772 0.0130 1.0000 Uiso R . . . . . .

loop_
_atom_site_aniso_label
_atom_site_aniso_U_11
_atom_site_aniso_U_22
_atom_site_aniso_U_33
_atom_site_aniso_U_23
_atom_site_aniso_U_13
_atom_site_aniso_U_12
Cu1 0.0122(4) 0.0171(4) 0.0031(3) 0.0004(3) 0.0009(3) 0.0018(3)
Cu2 0.0134(4) 0.0210(4) 0.0041(3) -0.0003(3) 0.0020(3) 0.0006(3)
Cu3 0.0129(4) 0.0205(4) 0.0054(4) 0.0015(3) 0.0015(3) 0.0022(3)
N1 0.0136(15) 0.022(2) 0.0043(15) -0.0014(17) 0.0001(13) 0.0039(14)
N2 0.0100(19) 0.019(2) 0.0045(10) 0.0005(14) -0.0008(12) 0.0001(17)
N3 0.0123(14) 0.0166(18) 0.0051(14) 0.0016(16) 0.0018(12) 0.0014(13)
N4 0.0113(19) 0.018(2) 0.0032(9) 0.0007(14) 0.0017(12) -0.0040(17)
N5 0.012(3) 0.018(2) 0.0124(16) -0.0027(16) 0.0023(18) -0.0007(16)
N6 0.012(2) 0.0180(19) 0.017(2) 0.0010(17) 0.0007(18) 0.0010(16)
N7 0.0137(13) 0.018(2) 0.0081(15) 0.0000(19) 0.0005(13) 0.0007(15)
N8 0.0161(17) 0.017(2) 0.0039(9) -0.0010(15) 0.0032(12) -0.0002(19)
N9 0.0133(13) 0.025(2) 0.0056(15) -0.0006(19) 0.0008(12) 0.0001(15)
N10 0.017(2) 0.033(3) 0.0039(9) -0.0039(15) 0.0011(13) 0.0011(18)
N11 0.023(2) 0.023(2) 0.014(2) -0.0045(17) 0.0029(19) 0.0023(18)
N12 0.0213(18) 0.020(2) 0.016(2) -0.0012(17) -0.0021(19) 0.002(2)
N13 0.0109(14) 0.026(2) 0.0060(15) 0.0034(18) 0.0014(13) -0.0003(15)
N14 0.0147(18) 0.015(2) 0.0058(9) 0.0032(15) 0.0023(12) 0.0029(18)
N15 0.0145(14) 0.029(2) 0.0030(15) 0.0007(19) 0.0014(13) 0.0043(16)
N16 0.015(2) 0.026(2) 0.0059(9) -0.0034(14) 0.0009(13) -0.0004(18)
N17 0.016(2) 0.023(2) 0.015(3) 0.0014(17) -0.0051(18) 0.0037(19)
N18 0.015(3) 0.025(2) 0.0112(18) 0.0003(18) -0.0033(18) -0.0004(17)
C1 0.017(2) 0.020(3) 0.006(2) 0.001(2) -0.0012(17) 0.003(2)
C2 0.015(2) 0.017(3) 0.015(2) -0.002(2) -0.004(2) 0.003(2)
C3 0.010(2) 0.021(3) 0.020(2) 0.001(2) 0.0029(19) 0.001(2)
C4 0.013(2) 0.018(3) 0.012(2) 0.000(2) 0.0049(17) 0.001(2)
C5 0.013(2) 0.020(3) 0.0046(16) -0.001(2) -0.0001(15) 0.004(2)
C6 0.007(2) 0.022(3) 0.0047(15) -0.001(2) -0.0022(14) -0.0024(19)
C7 0.016(2) 0.014(3) 0.0054(15) -0.001(2) 0.0000(17) 0.003(2)
C8 0.011(2) 0.013(3) 0.0031(15) -0.0017(19) -0.0006(14) -0.003(2)
C9 0.012(2) 0.023(3) 0.0055(15) -0.001(2) 0.0005(17) 0.002(2)
C10 0.011(2) 0.018(3) 0.0061(15) 0.001(2) 0.0004(14) 0.003(2)
C11 0.0122(18) 0.016(2) 0.0053(14) 0.0026(17) 0.0026(13) -0.0001(17)
C12 0.013(2) 0.019(2) 0.0073(19) 0.0001(19) 0.0026(15) 0.0018(18)
C13 0.015(2) 0.019(2) 0.0113(19) -0.0027(19) 0.0052(17) 0.002(2)
C14 0.0128(19) 0.022(2) 0.0110(18) 0.000(2) 0.0087(18) -0.0032(18)
C15 0.0154(19) 0.019(2) 0.0070(18) -0.0011(19) 0.0052(15) -0.0026(18)
C16 0.012(2) 0.010(2) 0.0035(15) -0.0018(19) 0.0008(14) -0.002(2)
C17 0.013(2) 0.019(3) 0.0055(16) -0.001(2) 0.0009(17) 0.002(2)
C18 0.008(2) 0.022(3) 0.0055(15) -0.003(2) 0.0032(16) 0.000(2)
C19 0.013(2) 0.019(3) 0.0041(15) -0.003(2) -0.0018(17) 0.001(2)
C20 0.015(2) 0.015(3) 0.0044(16) -0.002(2) 0.0009(17) 0.002(2)
C21 0.019(2) 0.017(3) 0.013(2) 0.004(2) -0.0008(17) 0.003(2)
C22 0.017(2) 0.019(3) 0.018(2) 0.006(3) -0.003(2) 0.002(2)
C23 0.018(3) 0.022(3) 0.019(2) 0.001(3) -0.0002(19) 0.004(2)
C24 0.015(2) 0.021(3) 0.013(2) 0.000(2) 0.0025(17) 0.001(2)
C25 0.015(2) 0.015(3) 0.0090(16) 0.001(2) 0.0020(14) 0.000(2)
C26 0.0130(19) 0.015(3) 0.0070(15) 0.000(2) 0.0024(13) -0.001(2)
C27 0.016(2) 0.020(3) 0.0071(15) 0.000(2) 0.0023(16) 0.001(2)
C28 0.014(2) 0.018(3) 0.0104(15) 0.006(2) 0.0031(14) -0.001(2)
C29 0.018(2) 0.020(3) 0.0077(15) -0.002(2) 0.0009(17) 0.004(2)
C30 0.0175(19) 0.012(3) 0.0075(14) -0.003(2) 0.0010(13) 0.000(2)
C31 0.015(2) 0.020(3) 0.0054(15) -0.005(2) -0.0014(14) -0.001(2)
C32 0.018(2) 0.025(3) 0.009(2) 0.000(2) 0.0000(17) 0.003(2)
C33 0.020(3) 0.025(3) 0.017(2) -0.002(3) 0.0036(19) 0.005(3)
C34 0.019(2) 0.025(3) 0.015(2) -0.003(2) 0.007(2) 0.001(3)
C35 0.020(2) 0.019(3) 0.012(2) -0.001(2) 0.0068(16) 0.001(2)
C36 0.017(2) 0.013(3) 0.0096(15) -0.004(2) 0.0007(16) 0.000(2)
C37 0.022(3) 0.017(3) 0.0093(16) -0.001(2) 0.002(2) 0.005(2)
C38 0.014(3) 0.023(3) 0.0099(16) -0.003(2) 0.0048(19) 0.001(2)
C39 0.014(3) 0.029(3) 0.0074(16) -0.001(2) -0.001(2) 0.003(2)
C40 0.018(3) 0.023(3) 0.0076(16) -0.003(2) 0.0011(19) 0.003(2)
C41 0.016(2) 0.022(3) 0.009(2) -0.001(2) -0.0043(17) -0.001(2)
C42 0.016(2) 0.019(3) 0.013(2) 0.003(2) -0.005(2) 0.000(2)
C43 0.017(3) 0.018(3) 0.017(2) 0.001(2) -0.0007(19) 0.004(2)
C44 0.013(2) 0.018(3) 0.009(2) -0.002(2) 0.0012(17) -0.001(2)
C45 0.011(2) 0.016(3) 0.0064(15) -0.001(2) 0.0006(14) -0.0033(19)
C46 0.0130(19) 0.014(3) 0.0061(14) 0.000(2) 0.0018(14) -0.001(2)
C47 0.014(2) 0.020(3) 0.0055(15) -0.004(2) 0.0001(16) -0.002(2)
C48 0.015(2) 0.006(2) 0.0060(15) -0.0023(19) 0.0012(14) -0.003(2)
C49 0.017(2) 0.014(3) 0.0056(15) 0.003(2) 0.0027(16) 0.001(2)
C50 0.017(2) 0.017(3) 0.0052(14) 0.000(2) 0.0008(14) 0.005(2)
C51 0.015(2) 0.020(3) 0.0038(15) 0.003(2) 0.0018(14) 0.002(2)
C52 0.014(2) 0.015(3) 0.008(2) 0.001(2) -0.0001(16) 0.001(2)
C53 0.014(2) 0.018(3) 0.015(2) 0.000(2) 0.0034(19) -0.001(2)
C54 0.014(2) 0.023(3) 0.013(2) -0.003(2) 0.005(2) -0.004(2)
C55 0.018(2) 0.022(3) 0.009(2) -0.004(2) 0.0048(16) 0.000(2)
C56 0.015(2) 0.004(2) 0.0063(15) -0.0005(18) 0.0017(16) 0.0002(19)
C57 0.016(3) 0.016(3) 0.0080(16) -0.004(2) 0.0021(19) 0.003(2)
C58 0.013(3) 0.023(3) 0.0081(16) -0.002(2) 0.0033(19) 0.000(2)
C59 0.015(3) 0.021(3) 0.0063(16) -0.002(2) -0.0029(19) 0.004(2)
C60 0.017(3) 0.015(3) 0.0060(16) -0.004(2) -0.0032(19) 0.004(2)
O1 0.025(2) 0.0185(14) 0.0186(18) -0.0055(15) 0.0104(18) -0.0031(14)
O2 0.020(3) 0.034(3) 0.0188(18) 0.005(2) -0.0013(19) 0.004(2)
O3 0.029(3) 0.037(3) 0.022(3) 0.002(2) 0.004(2) 0.018(2)
O4 0.027(2) 0.0192(13) 0.0156(19) 0.0015(13) -0.0061(18) -0.0032(13)
O5 0.025(3) 0.032(3) 0.049(4) -0.013(3) 0.003(2) 0.011(2)
O6 0.030(3) 0.036(3) 0.014(2) 0.001(2) 0.0022(19) -0.001(2)
O7 0.024(2) 0.0237(13) 0.025(2) 0.0011(14) -0.001(2) -0.0064(15)
O8 0.060(4) 0.120(7) 0.037(4) 0.048(4) 0.033(3) 0.063(4)
O9 0.020(2) 0.032(3) 0.024(3) 0.002(2) 0.0041(18) 0.001(2)
O10 0.021(2) 0.0217(14) 0.017(2) -0.0021(14) 0.0022(17) -0.0021(14)
O11 0.040(3) 0.036(3) 0.034(3) -0.011(2) -0.009(2) -0.012(3)
O12 0.028(2) 0.051(4) 0.039(3) -0.002(3) 0.009(2) 0.015(3)
O13 0.029(2) 0.0258(12) 0.019(2) 0.0075(14) -0.009(2) -0.0100(16)
O14 0.032(3) 0.085(6) 0.076(5) 0.001(4) -0.008(3) 0.035(3)
O15 0.048(3) 0.055(4) 0.027(3) 0.018(3) 0.015(3) 0.000(3)
O16 0.043(3) 0.0241(13) 0.0188(19) 0.0053(15) -0.011(2) -0.0083(16)
O17 0.060(4) 0.085(5) 0.013(3) 0.000(3) 0.004(3) 0.053(4)
O18 0.023(3) 0.059(4) 0.019(2) 0.003(2) 0.005(2) 0.017(3)
O91 0.026(3) 0.041(3) 0.016(3) 0.003(2) 0.004(2) 0.002(2)
O92 0.035(3) 0.034(3) 0.016(2) 0.001(2) -0.006(2) 0.006(3)
O93 0.041(3) 0.038(3) 0.020(3) -0.001(2) -0.003(3) 0.001(3)

loop_
_atom_type_symbol
_atom_type_scat_dispersion_real
_atom_type_scat_dispersion_imag
_atom_type_scat_Cromer_Mann_a1
_atom_type_scat_Cromer_Mann_b1
_atom_type_scat_Cromer_Mann_a2
_atom_type_scat_Cromer_Mann_b2
_atom_type_scat_Cromer_Mann_a3
_atom_type_scat_Cromer_Mann_b3
_atom_type_scat_Cromer_Mann_a4
_atom_type_scat_Cromer_Mann_b4
_atom_type_scat_Cromer_Mann_c
_atom_type_scat_source
C 0.0033 0.0016 2.3100 20.8439 1.0200 10.2075 1.5886 0.5687 0.8650 51.6512 0.2156 'International Tables Vol C 4.2.6.8 and 6.1.1.4'
H 0.0000 0.0000 0.4930 10.5109 0.3229 26.1257 0.1402 3.1424 0.0408 57.7998 0.0030 'International Tables Vol C 4.2.6.8 and 6.1.1.4'
N 0.0061 0.0033 12.2126 0.0057 3.1322 9.8933 2.0125 28.9975 1.1663 0.5826 -11.5290 'International Tables Vol C 4.2.6.8 and 6.1.1.4'
O 0.0106 0.0060 3.0485 13.2771 2.2868 5.7011 1.5463 0.3239 0.8670 32.9089 0.2508 'International Tables Vol C 4.2.6.8 and 6.1.1.4'
Cu 0.3201 1.2651 13.3380 3.5828 7.1676 0.2470 5.6158 11.3966 1.6735 64.8126 1.1910 'International Tables Vol C 4.2.6.8 and 6.1.1.4'

loop_
_geom_angle_atom_site_label_1
_geom_angle_site_symmetry_1
_geom_angle_atom_site_label_2
_geom_angle_site_symmetry_2
_geom_angle_atom_site_label_3
_geom_angle_site_symmetry_3
_geom_angle
_geom_angle_publ_flag
N4 4_554 Cu1 . N1 . 98.9(2) yes
N4 4_554 Cu1 . N2 . 176.0(2) yes
N1 . Cu1 . N2 . 79.7(2) yes
N4 4_554 Cu1 . N3 . 101.0(2) yes
N1 . Cu1 . N3 . 160.1(2) yes
N2 . Cu1 . N3 . 80.4(2) yes
N4 4_554 Cu1 . O1 . 93.2(2) yes
N1 . Cu1 . O1 . 88.3(2) yes
N2 . Cu1 . O1 . 90.5(2) yes
N3 . Cu1 . O1 . 91.8(2) yes
N4 4_554 Cu1 . O4 . 85.4(2) yes
N1 . Cu1 . O4 . 95.0(2) yes
N2 . Cu1 . O4 . 91.0(2) yes
N3 . Cu1 . O4 . 85.45(19) yes
O1 . Cu1 . O4 . 176.63(16) yes
N10 4_554 Cu2 . N7 . 99.7(2) yes
N10 4_554 Cu2 . N8 . 179.4(3) yes
N7 . Cu2 . N8 . 80.3(2) yes
N10 4_554 Cu2 . N9 . 100.1(2) yes
N7 . Cu2 . N9 . 160.1(2) yes
N8 . Cu2 . N9 . 79.9(2) yes
N10 4_554 Cu2 . O7 . 94.7(2) yes
N7 . Cu2 . O7 . 89.0(2) yes
N8 . Cu2 . O7 . 85.9(2) yes
N9 . Cu2 . O7 . 89.2(2) yes
N10 4_554 Cu2 . O10 . 91.5(2) yes
N7 . Cu2 . O10 . 86.3(2) yes
N8 . Cu2 . O10 . 87.9(2) yes
N9 . Cu2 . O10 . 93.5(2) yes
O7 . Cu2 . O10 . 172.76(17) yes
N16 4_554 Cu3 . N13 . 99.7(2) yes
N16 4_554 Cu3 . N14 . 177.6(3) yes
N13 . Cu3 . N14 . 80.7(2) yes
N16 4_554 Cu3 . N15 . 99.4(2) yes
N13 . Cu3 . N15 . 160.9(2) yes
N14 . Cu3 . N15 . 80.2(2) yes
N16 4_554 Cu3 . O13 . 96.8(2) yes
N13 . Cu3 . O13 . 84.9(2) yes
N14 . Cu3 . O13 . 85.6(2) yes
N15 . Cu3 . O13 . 92.2(2) yes
N16 4_554 Cu3 . O16 . 84.0(2) yes
N13 . Cu3 . O16 . 93.2(2) yes
N14 . Cu3 . O16 . 93.6(2) yes
N15 . Cu3 . O16 . 89.4(2) yes
O13 . Cu3 . O16 . 178.0(2) yes
Cu1 . N1 . C1 . 128.3(4) yes
Cu1 . N1 . C5 . 112.7(4) yes
C1 . N1 . C5 . 119.0(6) yes
Cu1 . N2 . C6 . 120.9(4) yes
Cu1 . N2 . C10 . 120.1(4) yes
C6 . N2 . C10 . 118.9(5) yes
Cu1 . N3 . C11 . 113.7(4) yes
Cu1 . N3 . C15 . 128.6(4) yes
C11 . N3 . C15 . 117.6(5) yes
Cu1 4_555 N4 . C18 . 117.7(4) yes
Cu1 4_555 N4 . C19 . 124.0(4) yes
C18 . N4 . C19 . 117.9(5) yes
O1 . N5 . O2 . 119.8(5) yes
O1 . N5 . O3 . 119.7(5) yes
O2 . N5 . O3 . 120.5(6) yes
O4 . N6 . O5 . 120.9(6) yes
O4 . N6 . O6 . 119.3(6) yes
O5 . N6 . O6 . 119.8(6) yes
Cu2 . N7 . C21 . 129.0(5) yes
Cu2 . N7 . C25 . 113.7(4) yes
C21 . N7 . C25 . 117.2(6) yes
Cu2 . N8 . C26 . 119.7(4) yes
Cu2 . N8 . C30 . 119.8(4) yes
C26 . N8 . C30 . 120.5(5) yes
Cu2 . N9 . C31 . 113.7(4) yes
Cu2 . N9 . C35 . 128.3(4) yes
C31 . N9 . C35 . 118.0(6) yes
Cu2 4_555 N10 . C38 . 116.8(5) yes
Cu2 4_555 N10 . C39 . 122.9(5) yes
C38 . N10 . C39 . 120.3(5) yes
O7 . N11 . O8 . 120.0(6) yes
O7 . N11 . O9 . 121.3(6) yes
O8 . N11 . O9 . 118.7(6) yes
O10 . N12 . O11 . 119.4(6) yes
O10 . N12 . O12 . 119.1(6) yes
O11 . N12 . O12 . 121.4(6) yes
Cu3 . N13 . C41 . 128.6(4) yes
Cu3 . N13 . C45 . 113.6(4) yes
C41 . N13 . C45 . 117.6(6) yes
Cu3 . N14 . C46 . 118.4(4) yes
Cu3 . N14 . C50 . 119.8(4) yes
C46 . N14 . C50 . 121.8(6) yes
Cu3 . N15 . C51 . 112.5(4) yes
Cu3 . N15 . C55 . 129.1(4) yes
C51 . N15 . C55 . 118.3(6) yes
Cu3 4_555 N16 . C58 . 121.1(4) yes
Cu3 4_555 N16 . C59 . 121.0(4) yes
C58 . N16 . C59 . 117.9(6) yes
O13 . N17 . O14 . 118.9(7) yes
O13 . N17 . O15 . 120.1(6) yes
O14 . N17 . O15 . 121.0(7) yes
O16 . N18 . O17 . 120.2(6) yes
O16 . N18 . O18 . 119.9(6) yes
O17 . N18 . O18 . 120.0(6) yes
N1 . C1 . C2 . 122.3(6) yes
N1 . C1 . H11 . 118.6 no
C2 . C1 . H11 . 119.1 no
C1 . C2 . C3 . 119.7(6) yes
C1 . C2 . H21 . 120.4 no
C3 . C2 . H21 . 119.9 no
C2 . C3 . C4 . 118.2(6) yes
C2 . C3 . H31 . 121.0 no
C4 . C3 . H31 . 120.8 no
C3 . C4 . C5 . 119.6(6) yes
C3 . C4 . H41 . 120.4 no
C5 . C4 . H41 . 120.0 no
C4 . C5 . N1 . 121.2(6) yes
C4 . C5 . C6 . 123.3(6) yes
N1 . C5 . C6 . 115.5(6) yes
C5 . C6 . N2 . 111.1(5) yes
C5 . C6 . C7 . 127.3(6) yes
N2 . C6 . C7 . 121.5(6) yes
C6 . C7 . C8 . 119.6(6) yes
C6 . C7 . H71 . 119.6 no
C8 . C7 . H71 . 120.8 no
C7 . C8 . C9 . 118.3(6) yes
C7 . C8 . C16 . 119.7(6) yes
C9 . C8 . C16 . 122.0(6) yes
C8 . C9 . C10 . 118.5(6) yes
C8 . C9 . H91 . 121.0 no
C10 . C9 . H91 . 120.5 no
C9 . C10 . N2 . 123.1(6) yes
C9 . C10 . C11 . 125.4(6) yes
N2 . C10 . C11 . 111.4(5) yes
C10 . C11 . N3 . 114.3(5) yes
C10 . C11 . C12 . 124.0(5) yes
N3 . C11 . C12 . 121.6(6) yes
C11 . C12 . C13 . 120.4(6) yes
C11 . C12 . H121 . 119.4 no
C13 . C12 . H121 . 120.2 no
C12 . C13 . C14 . 117.3(6) yes
C12 . C13 . H131 . 121.7 no
C14 . C13 . H131 . 121.0 no
C13 . C14 . C15 . 120.0(6) yes
C13 . C14 . H141 . 120.5 no
C15 . C14 . H141 . 119.5 no
C14 . C15 . N3 . 123.0(6) yes
C14 . C15 . H151 . 119.5 no
N3 . C15 . H151 . 117.5 no
C8 . C16 . C17 . 121.8(6) yes
C8 . C16 . C20 . 121.7(6) yes
C17 . C16 . C20 . 116.4(5) yes
C16 . C17 . C18 . 121.2(6) yes
C16 . C17 . H171 . 119.1 no
C18 . C17 . H171 . 119.7 no
C17 . C18 . N4 . 121.6(6) yes
C17 . C18 . H181 . 119.1 no
N4 . C18 . H181 . 119.3 no
N4 . C19 . C20 . 123.0(6) yes
N4 . C19 . H191 . 118.3 no
C20 . C19 . H191 . 118.7 no
C19 . C20 . C16 . 119.8(6) yes
C19 . C20 . H201 . 120.0 no
C16 . C20 . H201 . 120.2 no
N7 . C21 . C22 . 122.6(6) yes
N7 . C21 . H211 . 118.0 no
C22 . C21 . H211 . 119.3 no
C21 . C22 . C23 . 118.8(7) yes
C21 . C22 . H221 . 119.7 no
C23 . C22 . H221 . 121.4 no
C22 . C23 . C24 . 120.0(7) yes
C22 . C23 . H231 . 118.9 no
C24 . C23 . H231 . 121.1 no
C23 . C24 . C25 . 118.1(6) yes
C23 . C24 . H241 . 121.0 no
C25 . C24 . H241 . 120.9 no
C24 . C25 . N7 . 123.2(6) yes
C24 . C25 . C26 . 122.2(6) yes
N7 . C25 . C26 . 114.5(6) yes
C25 . C26 . N8 . 111.8(5) yes
C25 . C26 . C27 . 126.3(6) yes
N8 . C26 . C27 . 121.9(6) yes
C26 . C27 . C28 . 118.4(6) yes
C26 . C27 . H271 . 120.8 no
C28 . C27 . H271 . 120.8 no
C27 . C28 . C29 . 118.4(6) yes
C27 . C28 . C36 . 120.9(6) yes
C29 . C28 . C36 . 120.7(6) yes
C28 . C29 . C30 . 119.7(6) yes
C28 . C29 . H291 . 120.0 no
C30 . C29 . H291 . 120.2 no
C29 . C30 . N8 . 120.9(6) yes
C29 . C30 . C31 . 126.5(6) yes
N8 . C30 . C31 . 112.6(5) yes
C30 . C31 . N9 . 114.0(6) yes
C30 . C31 . C32 . 123.0(6) yes
N9 . C31 . C32 . 122.8(6) yes
C31 . C32 . C33 . 118.6(6) yes
C31 . C32 . H321 . 120.4 no
C33 . C32 . H321 . 121.0 no
C32 . C33 . C34 . 118.9(7) yes
C32 . C33 . H331 . 121.0 no
C34 . C33 . H331 . 120.1 no
C33 . C34 . C35 . 119.0(6) yes
C33 . C34 . H341 . 120.4 no
C35 . C34 . H341 . 120.7 no
C34 . C35 . N9 . 122.6(6) yes
C34 . C35 . H351 . 118.6 no
N9 . C35 . H351 . 118.8 no
C28 . C36 . C37 . 120.2(6) yes
C28 . C36 . C40 . 125.3(6) yes
C37 . C36 . C40 . 114.5(6) yes
C36 . C37 . C38 . 121.8(6) yes
C36 . C37 . H371 . 119.9 no
C38 . C37 . H371 . 118.3 no
C37 . C38 . N10 . 119.5(6) yes
C37 . C38 . H381 . 120.8 no
N10 . C38 . H381 . 119.6 no
N10 . C39 . C40 . 121.9(6) yes
N10 . C39 . H391 . 119.4 no
C40 . C39 . H391 . 118.7 no
C36 . C40 . C39 . 121.9(6) yes
C36 . C40 . H401 . 119.5 no
C39 . C40 . H401 . 118.6 no
N13 . C41 . C42 . 122.9(6) yes
N13 . C41 . H411 . 118.5 no
C42 . C41 . H411 . 118.7 no
C41 . C42 . C43 . 118.6(6) yes
C41 . C42 . H421 . 120.8 no
C43 . C42 . H421 . 120.5 no
C42 . C43 . C44 . 119.8(7) yes
C42 . C43 . H431 . 119.7 no
C44 . C43 . H431 . 120.4 no
C43 . C44 . C45 . 118.1(6) yes
C43 . C44 . H441 . 121.0 no
C45 . C44 . H441 . 120.9 no
C44 . C45 . N13 . 123.0(6) yes
C44 . C45 . C46 . 123.7(6) yes
N13 . C45 . C46 . 113.4(6) yes
C45 . C46 . N14 . 113.6(5) yes
C45 . C46 . C47 . 126.3(6) yes
N14 . C46 . C47 . 120.0(6) yes
C46 . C47 . C48 . 119.4(6) yes
C46 . C47 . H471 . 120.4 no
C48 . C47 . H471 . 120.2 no
C47 . C48 . C49 . 119.1(6) yes
C47 . C48 . C56 . 120.2(5) yes
C49 . C48 . C56 . 120.6(5) yes
C48 . C49 . C50 . 118.1(6) yes
C48 . C49 . H491 . 121.1 no
C50 . C49 . H491 . 120.8 no
C49 . C50 . N14 . 121.6(6) yes
C49 . C50 . C51 . 125.9(6) yes
N14 . C50 . C51 . 112.4(5) yes
C50 . C51 . N15 . 115.0(5) yes
C50 . C51 . C52 . 123.0(5) yes
N15 . C51 . C52 . 122.0(6) yes
C51 . C52 . C53 . 118.6(6) yes
C51 . C52 . H521 . 120.4 no
C53 . C52 . H521 . 121.0 no
C52 . C53 . C54 . 119.0(6) yes
C52 . C53 . H531 . 120.8 no
C54 . C53 . H531 . 120.2 no
C53 . C54 . C55 . 118.8(6) yes
C53 . C54 . H541 . 120.8 no
C55 . C54 . H541 . 120.4 no
C54 . C55 . N15 . 123.2(6) yes
C54 . C55 . H551 . 118.4 no
N15 . C55 . H551 . 118.4 no
C48 . C56 . C57 . 122.0(6) yes
C48 . C56 . C60 . 120.4(5) yes
C57 . C56 . C60 . 117.6(6) yes
C56 . C57 . C58 . 120.0(6) yes
C56 . C57 . H571 . 119.8 no
C58 . C57 . H571 . 120.2 no
C57 . C58 . N16 . 122.2(6) yes
C57 . C58 . H581 . 118.8 no
N16 . C58 . H581 . 119.0 no
N16 . C59 . C60 . 122.5(6) yes
N16 . C59 . H591 . 119.4 no
C60 . C59 . H591 . 118.1 no
C56 . C60 . C59 . 119.8(6) yes
C56 . C60 . H601 . 120.4 no
C59 . C60 . H601 . 119.7 no
Cu1 . O1 . N5 . 113.9(4) yes
Cu1 . O4 . N6 . 114.1(4) yes
Cu2 . O7 . N11 . 126.0(4) yes
Cu2 . O10 . N12 . 120.7(4) yes
Cu3 . O13 . N17 . 126.6(4) yes
Cu3 . O16 . N18 . 114.9(4) yes
H1 . O91 . H2 . 109.5 no
H3 . O92 . H4 . 109.5 no
H5 . O93 . H6 . 109.5 no

loop_
_geom_bond_atom_site_label_1
_geom_bond_site_symmetry_1
_geom_bond_atom_site_label_2
_geom_bond_site_symmetry_2
_geom_bond_distance
_geom_bond_publ_flag
Cu1 . N4 4_554 1.968(5) yes
Cu1 . N1 . 2.051(5) yes
Cu1 . N2 . 1.907(5) yes
Cu1 . N3 . 2.042(5) yes
Cu1 . O1 . 2.462(5) yes
Cu1 . O4 . 2.566(5) yes
Cu2 . N10 4_554 1.987(5) yes
Cu2 . N7 . 2.048(5) yes
Cu2 . N8 . 1.928(5) yes
Cu2 . N9 . 2.054(6) yes
Cu2 . O7 . 2.472(5) yes
Cu2 . O10 . 2.482(5) yes
Cu3 . N16 4_554 1.961(5) yes
Cu3 . N13 . 2.032(6) yes
Cu3 . N14 . 1.926(5) yes
Cu3 . N15 . 2.061(6) yes
Cu3 . O13 . 2.456(5) yes
Cu3 . O16 . 2.515(5) yes
N1 . C1 . 1.333(8) yes
N1 . C5 . 1.366(8) yes
N2 . C6 . 1.349(8) yes
N2 . C10 . 1.357(8) yes
N3 . C11 . 1.358(8) yes
N3 . C15 . 1.350(8) yes
N4 . C18 . 1.352(8) yes
N4 . C19 . 1.340(8) yes
N5 . O1 . 1.286(7) yes
N5 . O2 . 1.247(7) yes
N5 . O3 . 1.243(8) yes
N6 . O4 . 1.268(7) yes
N6 . O5 . 1.247(8) yes
N6 . O6 . 1.251(8) yes
N7 . C21 . 1.350(8) yes
N7 . C25 . 1.356(8) yes
N8 . C26 . 1.348(9) yes
N8 . C30 . 1.340(9) yes
N9 . C31 . 1.362(8) yes
N9 . C35 . 1.331(9) yes
N10 . C38 . 1.350(9) yes
N10 . C39 . 1.330(9) yes
N11 . O7 . 1.241(8) yes
N11 . O8 . 1.251(9) yes
N11 . O9 . 1.256(8) yes
N12 . O10 . 1.262(8) yes
N12 . O11 . 1.229(8) yes
N12 . O12 . 1.238(8) yes
N13 . C41 . 1.347(8) yes
N13 . C45 . 1.375(8) yes
N14 . C46 . 1.339(8) yes
N14 . C50 . 1.339(8) yes
N15 . C51 . 1.368(8) yes
N15 . C55 . 1.336(9) yes
N16 . C58 . 1.360(9) yes
N16 . C59 . 1.342(9) yes
N17 . O13 . 1.255(7) yes
N17 . O14 . 1.232(8) yes
N17 . O15 . 1.229(8) yes
N18 . O16 . 1.257(8) yes
N18 . O17 . 1.240(9) yes
N18 . O18 . 1.228(8) yes
C1 . C2 . 1.385(10) yes
C1 . H11 . 0.950 no
C2 . C3 . 1.392(10) yes
C2 . H21 . 0.950 no
C3 . C4 . 1.389(10) yes
C3 . H31 . 0.950 no
C4 . C5 . 1.394(9) yes
C4 . H41 . 0.950 no
C5 . C6 . 1.464(9) yes
C6 . C7 . 1.382(9) yes
C7 . C8 . 1.407(9) yes
C7 . H71 . 0.950 no
C8 . C9 . 1.409(9) yes
C8 . C16 . 1.500(8) yes
C9 . C10 . 1.366(9) yes
C9 . H91 . 0.950 no
C10 . C11 . 1.496(9) yes
C11 . C12 . 1.383(9) yes
C12 . C13 . 1.381(9) yes
C12 . H121 . 0.950 no
C13 . C14 . 1.397(9) yes
C13 . H131 . 0.950 no
C14 . C15 . 1.360(10) yes
C14 . H141 . 0.950 no
C15 . H151 . 0.950 no
C16 . C17 . 1.392(9) yes
C16 . C20 . 1.394(9) yes
C17 . C18 . 1.391(8) yes
C17 . H171 . 0.950 no
C18 . H181 . 0.950 no
C19 . C20 . 1.398(8) yes
C19 . H191 . 0.950 no
C20 . H201 . 0.950 no
C21 . C22 . 1.399(10) yes
C21 . H211 . 0.950 no
C22 . C23 . 1.371(11) yes
C22 . H221 . 0.950 no
C23 . C24 . 1.382(10) yes
C23 . H231 . 0.950 no
C24 . C25 . 1.395(9) yes
C24 . H241 . 0.950 no
C25 . C26 . 1.501(9) yes
C26 . C27 . 1.380(8) yes
C27 . C28 . 1.416(9) yes
C27 . H271 . 0.950 no
C28 . C29 . 1.395(10) yes
C28 . C36 . 1.426(8) yes
C29 . C30 . 1.388(9) yes
C29 . H291 . 0.950 no
C30 . C31 . 1.490(9) yes
C31 . C32 . 1.366(10) yes
C32 . C33 . 1.394(10) yes
C32 . H321 . 0.950 no
C33 . C34 . 1.383(10) yes
C33 . H331 . 0.950 no
C34 . C35 . 1.386(10) yes
C34 . H341 . 0.950 no
C35 . H351 . 0.950 no
C36 . C37 . 1.428(10) yes
C36 . C40 . 1.390(9) yes
C37 . C38 . 1.405(9) yes
C37 . H371 . 0.950 no
C38 . H381 . 0.950 no
C39 . C40 . 1.385(9) yes
C39 . H391 . 0.950 no
C40 . H401 . 0.950 no
C41 . C42 . 1.385(10) yes
C41 . H411 . 0.950 no
C42 . C43 . 1.396(10) yes
C42 . H421 . 0.950 no
C43 . C44 . 1.393(9) yes
C43 . H431 . 0.950 no
C44 . C45 . 1.383(9) yes
C44 . H441 . 0.950 no
C45 . C46 . 1.479(9) yes
C46 . C47 . 1.385(9) yes
C47 . C48 . 1.416(9) yes
C47 . H471 . 0.950 no
C48 . C49 . 1.391(9) yes
C48 . C56 . 1.494(8) yes
C49 . C50 . 1.390(8) yes
C49 . H491 . 0.950 no
C50 . C51 . 1.481(9) yes
C51 . C52 . 1.389(9) yes
C52 . C53 . 1.410(9) yes
C52 . H521 . 0.950 no
C53 . C54 . 1.384(10) yes
C53 . H531 . 0.950 no
C54 . C55 . 1.388(10) yes
C54 . H541 . 0.950 no
C55 . H551 . 0.950 no
C56 . C57 . 1.383(9) yes
C56 . C60 . 1.395(9) yes
C57 . C58 . 1.376(9) yes
C57 . H571 . 0.950 no
C58 . H581 . 0.950 no
C59 . C60 . 1.376(9) yes
C59 . H591 . 0.950 no
C60 . H601 . 0.950 no
O91 . H1 . 0.820 no
O91 . H2 . 0.820 no
O92 . H3 . 0.820 no
O92 . H4 . 0.820 no
O93 . H5 . 0.830 no
O93 . H6 . 0.830 no

loop_
_geom_hbond_atom_site_label_D
_geom_hbond_site_symmetry_D
_geom_hbond_atom_site_label_H
_geom_hbond_site_symmetry_H
_geom_hbond_atom_site_label_A
_geom_hbond_site_symmetry_A
_geom_hbond_angle_DHA
_geom_hbond_distance_DH
_geom_hbond_distance_HA
_geom_hbond_distance_DA
_geom_hbond_publ_flag
O91 . H1 . O1 . 176 0.82 2.16 2.978(9) yes
O91 . H1 . O3 . 122 0.82 2.57 3.087(9) yes
O91 . H2 . O5 1_565 176 0.82 2.15 2.964(9) yes
O92 . H3 . O9 . 162 0.82 2.12 2.910(9) yes
O92 . H4 . O11 1_565 137 0.82 2.53 3.184(9) yes
O92 . H4 . O12 1_565 163 0.82 2.39 3.182(9) yes
O93 . H5 . O14 . 171 0.83 2.39 3.215(9) yes
O93 . H6 . O16 1_565 171 0.83 2.26 3.080(9) yes
O93 . H6 . O17 1_565 120 0.83 2.59 3.094(9) yes
C2 . H21 . O15 1_455 128 0.95 2.60 3.269(9) yes
C3 . H31 . O13 1_455 145 0.95 2.45 3.270(9) yes
C4 . H41 . O2 2_566 133 0.95 2.44 3.166(9) yes
C4 . H41 . O3 2_566 173 0.95 2.55 3.497(9) yes
C7 . H71 . O3 2_566 178 0.95 2.46 3.413(9) yes
C9 . H91 . O17 2_656 165 0.95 2.37 3.302(9) yes
C12 . H121 . O17 2_656 162 0.95 2.42 3.336(9) yes
C12 . H121 . O18 2_656 131 0.95 2.40 3.107(9) yes
C13 . H131 . O10 . 141 0.95 2.57 3.361(9) yes
C15 . H151 . O15 3_645 141 0.95 2.31 3.106(9) yes
C17 . H171 . O3 2_566 172 0.95 2.35 3.295(9) yes
C18 . H181 . O91 2_566 144 0.95 2.46 3.270(9) yes
C20 . H201 . O17 2_656 165 0.95 2.52 3.444(9) yes
C21 . H211 . O93 3_645 130 0.95 2.57 3.260(9) yes
C23 . H231 . O2 . 168 0.95 2.23 3.162(9) yes
C24 . H241 . O14 2_666 169 0.95 2.57 3.511(9) yes
C27 . H271 . O14 2_666 160 0.95 2.42 3.323(9) yes
C29 . H291 . O12 2_656 165 0.95 2.42 3.347(9) yes
C32 . H321 . O12 2_656 172 0.95 2.57 3.516(9) yes
C33 . H331 . O18 . 155 0.95 2.28 3.167(9) yes
C35 . H351 . O92 3_645 132 0.95 2.51 3.229(9) yes
C37 . H371 . O14 2_666 160 0.95 2.22 3.136(9) yes
C38 . H381 . O11 4_555 124 0.95 2.59 3.219(9) yes
C39 . H391 . O9 4_555 133 0.95 2.41 3.130(9) yes
C40 . H401 . O12 2_656 162 0.95 2.37 3.290(9) yes
C43 . H431 . O7 . 144 0.95 2.52 3.339(9) yes
C44 . H441 . O8 2_666 169 0.95 2.35 3.287(9) yes
C47 . H471 . O8 2_666 174 0.95 2.32 3.264(9) yes
C52 . H521 . O6 2_656 132 0.95 2.44 3.157(9) yes
C53 . H531 . O6 1_655 135 0.95 2.51 3.248(9) yes
C55 . H551 . O91 3_645 134 0.95 2.44 3.177(9) yes
C57 . H571 . O8 2_666 150 0.95 2.57 3.424(9) yes
C60 . H601 . O5 2_656 158 0.95 2.41 3.308(9) yes

loop_
_oxford_twin_element_scale_factors
0.7627(12)
0.2373(12)
